data_7105209
loop_
_publ_author_name
'Peng, Yang'
'Wang, Xinping'
'Fettinger, James C'
'Power, Philip P'

_publ_section_title
;
 Reversible complexation of isocyanides by the distannyne Ar'SnSnAr'
 (Ar' = C(6)H(3)-2,6(C(6)H(3)-2,6-(i)Pr(2))(2)).
;
_journal_issue 6
_journal_name_full 'Chemical communications (Cambridge, England)'
_journal_page_first 943
_journal_page_last 945
_journal_paper_doi 10.1039/b919828h
_journal_volume 46
_journal_year 2010
_chemical_formula_moiety 'C80 H96 N2 Sn2, 2(C7 H8)'
_chemical_formula_sum 'C94 H112 N2 Sn2'
_chemical_formula_weight 1507.28
_chemical_name_systematic
;
?
;
_space_group_IT_number 9
_symmetry_cell_setting monoclinic
_symmetry_space_group_name_Hall 'C -2yc'
_symmetry_space_group_name_H-M 'C 1 c 1'
_atom_sites_solution_hydrogens geom
_atom_sites_solution_primary direct
_atom_sites_solution_secondary difmap
_audit_creation_method SHELXL-97
_cell_angle_alpha 90.00
_cell_angle_beta 91.1690(10)
_cell_angle_gamma 90.00
_cell_formula_units_Z 4
_cell_length_a 14.1189(9)
_cell_length_b 22.0924(13)
_cell_length_c 25.6881(16)
_cell_measurement_reflns_used 9638
_cell_measurement_temperature 90(2)
_cell_measurement_theta_max 27.50
_cell_measurement_theta_min 2.31
_cell_volume 8011.0(9)
_computing_cell_refinement 'Bruker SAINT'
_computing_data_collection 'Bruker APEX2'
_computing_data_reduction 'Bruker SAINT'
_computing_molecular_graphics 'Bruker SHELXTL'
_computing_publication_material 'Bruker SHELXTL'
_computing_structure_refinement 'SHELXL-97 (Sheldrick, 2008)'
_computing_structure_solution 'SHELXS-97 (Sheldrick, 2008)'
_diffrn_ambient_temperature 90(2)
_diffrn_measured_fraction_theta_full 1.000
_diffrn_measured_fraction_theta_max 1.000
_diffrn_measurement_device_type 'Bruker APEX-II CCD'
_diffrn_measurement_method '\f and \w scans'
_diffrn_radiation_monochromator graphite
_diffrn_radiation_source 'fine-focus sealed tube'
_diffrn_radiation_type MoK\a
_diffrn_radiation_wavelength 0.71073
_diffrn_reflns_av_R_equivalents 0.0280
_diffrn_reflns_av_sigmaI/netI 0.0431
_diffrn_reflns_limit_h_max 18
_diffrn_reflns_limit_h_min -18
_diffrn_reflns_limit_k_max 28
_diffrn_reflns_limit_k_min -28
_diffrn_reflns_limit_l_max 33
_diffrn_reflns_limit_l_min -33
_diffrn_reflns_number 33879
_diffrn_reflns_theta_full 27.50
_diffrn_reflns_theta_max 27.50
_diffrn_reflns_theta_min 1.59
_exptl_absorpt_coefficient_mu 0.670
_exptl_absorpt_correction_T_max 0.9051
_exptl_absorpt_correction_T_min 0.8924
_exptl_absorpt_correction_type multi-scan
_exptl_absorpt_process_details 'TWINABS V2008/3 (Sheldrick, 2008)'
_exptl_crystal_colour dark_red
_exptl_crystal_density_diffrn 1.250
_exptl_crystal_density_method 'not measured'
_exptl_crystal_description block
_exptl_crystal_F_000 3160
_exptl_crystal_size_max 0.174
_exptl_crystal_size_mid 0.165
_exptl_crystal_size_min 0.152
_refine_diff_density_max 0.703
_refine_diff_density_min -0.465
_refine_diff_density_rms 0.064
_refine_ls_abs_structure_details 'Flack H D (1983), Acta Cryst. A39, 876-881'
_refine_ls_abs_structure_Flack -0.045(11)
_refine_ls_extinction_method none
_refine_ls_goodness_of_fit_ref 1.031
_refine_ls_hydrogen_treatment constr
_refine_ls_matrix_type full
_refine_ls_number_parameters 842
_refine_ls_number_reflns 18257
_refine_ls_number_restraints 14
_refine_ls_restrained_S_all 1.031
_refine_ls_R_factor_all 0.0400
_refine_ls_R_factor_gt 0.0312
_refine_ls_shift/su_max 0.002
_refine_ls_shift/su_mean 0.000
_refine_ls_structure_factor_coef Fsqd
_refine_ls_weighting_details 'calc w=1/[\s^2^(Fo^2^)+(0.0392P)^2^+2.1210P] where P=(Fo^2^+2Fc^2^)/3'
_refine_ls_weighting_scheme calc
_refine_ls_wR_factor_gt 0.0705
_refine_ls_wR_factor_ref 0.0740
_reflns_number_gt 16462
_reflns_number_total 18257
_reflns_threshold_expression >2sigma(I)
_cod_data_source_file b919828h.txt
_cod_data_source_block py67fmi
_cod_depositor_comments
;
The following automatic conversions were performed:
'_symmetry_cell_setting' value 'Monoclinic' changed to 'monoclinic'
according to '/home/saulius/struct/CIF-dictionaries/cif_core.dic'
dictionary named 'cif_core.dic' version 2.4.1 from
2010-06-29.

'_refine_ls_hydrogen_treatment' value 'Constr' changed to
'constr' according to '/home/saulius/struct/CIF-dictionaries/cif_core.dic'
dictionary named 'cif_core.dic' version 2.4.1 from 2010-06-29.

Automatic conversion script
Id: cif_fix_enum 1527 2010-12-29 10:47:43Z saulius 
;
_cod_original_sg_symbol_H-M Cc
_cod_database_code 7105209

loop_
_symmetry_equiv_pos_as_xyz
'x, y, z'
'x, -y, z+1/2'
'x+1/2, y+1/2, z'
'x+1/2, -y+1/2, z+1/2'

loop_
_atom_site_label
_atom_site_type_symbol
_atom_site_fract_x
_atom_site_fract_y
_atom_site_fract_z
_atom_site_U_iso_or_equiv
_atom_site_adp_type
_atom_site_occupancy
_atom_site_symmetry_multiplicity
_atom_site_calc_flag
_atom_site_refinement_flags
_atom_site_disorder_assembly
_atom_site_disorder_group
Sn1 Sn 0.686358(11) 0.393562(8) 0.500456(7) 0.01833(5) Uani 1 1 d . . .
Sn2 Sn 0.882012(11) 0.442755(8) 0.528464(8) 0.01942(5) Uani 1 1 d . . .
C1 C 0.58665(19) 0.47236(12) 0.49314(10) 0.0162(5) Uani 1 1 d . . .
C2 C 0.5856(2) 0.52001(14) 0.45658(11) 0.0207(6) Uani 1 1 d . . .
C3 C 0.5170(2) 0.56596(14) 0.45962(12) 0.0242(7) Uani 1 1 d . . .
H3 H 0.5187 0.5988 0.4358 0.029 Uiso 1 1 calc R . .
C4 C 0.4475(2) 0.56422(15) 0.49637(12) 0.0282(7) Uani 1 1 d . . .
H4 H 0.4024 0.5960 0.4985 0.034 Uiso 1 1 calc R . .
C5 C 0.4443(2) 0.51565(14) 0.53024(11) 0.0242(6) Uani 1 1 d . . .
H5 H 0.3955 0.5136 0.5551 0.029 Uiso 1 1 calc R . .
C6 C 0.51163(19) 0.46974(13) 0.52851(10) 0.0178(5) Uani 1 1 d . . .
C7 C 0.6437(2) 0.52187(15) 0.40816(12) 0.0234(7) Uani 1 1 d . . .
C8 C 0.7240(2) 0.55920(16) 0.40411(13) 0.0297(8) Uani 1 1 d . . .
C9 C 0.7656(3) 0.5639(2) 0.35532(14) 0.0445(10) Uani 1 1 d . . .
H9 H 0.8197 0.5890 0.3517 0.053 Uiso 1 1 calc R . .
C10 C 0.7309(3) 0.5334(2) 0.31266(14) 0.0521(12) Uani 1 1 d . . .
H10 H 0.7601 0.5381 0.2799 0.063 Uiso 1 1 calc R . .
C11 C 0.6544(2) 0.4964(2) 0.31711(13) 0.0385(9) Uani 1 1 d . . .
H11 H 0.6321 0.4744 0.2876 0.046 Uiso 1 1 calc R . .
C12 C 0.6084(2) 0.49026(15) 0.36420(11) 0.0277(7) Uani 1 1 d . . .
C13 C 0.7641(2) 0.59355(15) 0.45080(13) 0.0305(7) Uani 1 1 d . . .
H13 H 0.7457 0.5710 0.4828 0.037 Uiso 1 1 calc R . .
C14 C 0.8729(2) 0.59676(18) 0.45065(15) 0.0382(9) Uani 1 1 d . . .
H14A H 0.8986 0.5565 0.4435 0.057 Uiso 1 1 calc R . .
H14B H 0.8964 0.6108 0.4847 0.057 Uiso 1 1 calc R . .
H14C H 0.8929 0.6251 0.4236 0.057 Uiso 1 1 calc R . .
C15 C 0.7222(3) 0.65761(18) 0.45460(17) 0.0475(10) Uani 1 1 d . . .
H15A H 0.7335 0.6796 0.4222 0.071 Uiso 1 1 calc R . .
H15B H 0.7525 0.6792 0.4838 0.071 Uiso 1 1 calc R . .
H15C H 0.6539 0.6549 0.4602 0.071 Uiso 1 1 calc R . .
C16 C 0.5182(3) 0.45162(16) 0.36608(12) 0.0349(8) Uani 1 1 d . . .
H16 H 0.4972 0.4516 0.4030 0.042 Uiso 1 1 calc R . .
C17 C 0.5327(3) 0.38648(18) 0.35075(17) 0.0505(10) Uani 1 1 d . . .
H17A H 0.5623 0.3848 0.3166 0.076 Uiso 1 1 calc R . .
H17B H 0.4713 0.3658 0.3489 0.076 Uiso 1 1 calc R . .
H17C H 0.5738 0.3665 0.3767 0.076 Uiso 1 1 calc R . .
C18 C 0.4381(3) 0.4798(2) 0.33337(18) 0.0526(11) Uani 1 1 d . . .
H18A H 0.4250 0.5207 0.3462 0.079 Uiso 1 1 calc R . .
H18B H 0.3809 0.4549 0.3361 0.079 Uiso 1 1 calc R . .
H18C H 0.4568 0.4819 0.2969 0.079 Uiso 1 1 calc R . .
C19 C 0.49011(19) 0.41557(13) 0.56275(11) 0.0189(5) Uani 1 1 d . . .
C20 C 0.44125(19) 0.36545(14) 0.54019(11) 0.0217(6) Uani 1 1 d . . .
C21 C 0.4049(2) 0.32173(15) 0.57326(13) 0.0268(6) Uani 1 1 d . . .
H21 H 0.3712 0.2884 0.5587 0.032 Uiso 1 1 calc R . .
C22 C 0.4164(2) 0.32536(15) 0.62674(13) 0.0296(7) Uani 1 1 d . . .
H22 H 0.3899 0.2952 0.6484 0.035 Uiso 1 1 calc R . .
C23 C 0.4666(2) 0.37300(16) 0.64837(12) 0.0281(7) Uani 1 1 d . . .
H23 H 0.4762 0.3748 0.6850 0.034 Uiso 1 1 calc R . .
C24 C 0.5034(2) 0.41872(15) 0.61710(11) 0.0232(6) Uani 1 1 d . . .
C25 C 0.4255(2) 0.36004(16) 0.48197(12) 0.0272(7) Uani 1 1 d . . .
H25 H 0.4757 0.3846 0.4649 0.033 Uiso 1 1 calc R . .
C26 C 0.4354(4) 0.29503(19) 0.46274(15) 0.0540(12) Uani 1 1 d . . .
H26A H 0.4945 0.2776 0.4767 0.081 Uiso 1 1 calc R . .
H26B H 0.4364 0.2947 0.4246 0.081 Uiso 1 1 calc R . .
H26C H 0.3816 0.2710 0.4746 0.081 Uiso 1 1 calc R . .
C27 C 0.3292(3) 0.3868(2) 0.46513(14) 0.0491(11) Uani 1 1 d . . .
H27A H 0.2784 0.3647 0.4823 0.074 Uiso 1 1 calc R . .
H27B H 0.3211 0.3832 0.4273 0.074 Uiso 1 1 calc R . .
H27C H 0.3268 0.4296 0.4751 0.074 Uiso 1 1 calc R . .
C28 C 0.5543(2) 0.47151(15) 0.64317(11) 0.0262(6) Uani 1 1 d . . .
H28 H 0.5845 0.4959 0.6152 0.031 Uiso 1 1 calc R . .
C29 C 0.6329(3) 0.45142(16) 0.68140(13) 0.0319(8) Uani 1 1 d . . .
H29A H 0.6052 0.4278 0.7096 0.048 Uiso 1 1 calc R . .
H29B H 0.6648 0.4872 0.6960 0.048 Uiso 1 1 calc R . .
H29C H 0.6788 0.4264 0.6631 0.048 Uiso 1 1 calc R . .
C30 C 0.4836(3) 0.51300(18) 0.67093(14) 0.0414(9) Uani 1 1 d . . .
H30A H 0.4375 0.5291 0.6454 0.062 Uiso 1 1 calc R . .
H30B H 0.5179 0.5466 0.6876 0.062 Uiso 1 1 calc R . .
H30C H 0.4503 0.4897 0.6974 0.062 Uiso 1 1 calc R . .
C31 C 0.89985(18) 0.43396(12) 0.61473(11) 0.0176(5) Uani 1 1 d . . .
C32 C 0.90712(19) 0.38138(13) 0.64570(11) 0.0199(6) Uani 1 1 d . . .
C33 C 0.9209(2) 0.38608(14) 0.69983(12) 0.0233(6) Uani 1 1 d . . .
H33 H 0.9247 0.3503 0.7202 0.028 Uiso 1 1 calc R . .
C34 C 0.9290(2) 0.44162(15) 0.72401(12) 0.0260(7) Uani 1 1 d . . .
H34 H 0.9361 0.4442 0.7608 0.031 Uiso 1 1 calc R . .
C35 C 0.9267(2) 0.49359(14) 0.69392(12) 0.0251(6) Uani 1 1 d . . .
H35 H 0.9340 0.5320 0.7101 0.030 Uiso 1 1 calc R . .
C36 C 0.91359(19) 0.49018(14) 0.63974(11) 0.0198(6) Uani 1 1 d . . .
C37 C 0.9161(2) 0.31841(13) 0.62405(12) 0.0210(6) Uani 1 1 d . . .
C38 C 0.8376(2) 0.27979(14) 0.61714(12) 0.0226(6) Uani 1 1 d . . .
C39 C 0.8531(2) 0.22110(15) 0.59933(13) 0.0323(7) Uani 1 1 d . . .
H39 H 0.8008 0.1943 0.5954 0.039 Uiso 1 1 calc R . .
C40 C 0.9425(3) 0.20101(16) 0.58730(15) 0.0393(9) Uani 1 1 d . . .
H40 H 0.9513 0.1611 0.5744 0.047 Uiso 1 1 calc R . .
C41 C 1.0188(3) 0.23912(17) 0.59404(16) 0.0425(9) Uani 1 1 d . . .
H41 H 1.0803 0.2252 0.5856 0.051 Uiso 1 1 calc R . .
C42 C 1.0078(2) 0.29743(15) 0.61294(14) 0.0305(7) Uani 1 1 d . . .
C43 C 0.7380(2) 0.30086(14) 0.63063(12) 0.0243(6) Uani 1 1 d . . .
H43 H 0.7326 0.3446 0.6210 0.029 Uiso 1 1 calc R . .
C44 C 0.6597(2) 0.26643(16) 0.60061(14) 0.0320(7) Uani 1 1 d . . .
H44A H 0.6740 0.2661 0.5634 0.048 Uiso 1 1 calc R . .
H44B H 0.5987 0.2865 0.6058 0.048 Uiso 1 1 calc R . .
H44C H 0.6566 0.2247 0.6135 0.048 Uiso 1 1 calc R . .
C45 C 0.7203(2) 0.29560(17) 0.68904(13) 0.0325(8) Uani 1 1 d . . .
H45A H 0.7314 0.2538 0.7003 0.049 Uiso 1 1 calc R . .
H45B H 0.6547 0.3070 0.6960 0.049 Uiso 1 1 calc R . .
H45C H 0.7636 0.3227 0.7082 0.049 Uiso 1 1 calc R . .
C46 C 1.0962(2) 0.33603(16) 0.62258(15) 0.0349(8) Uani 1 1 d . . .
H46 H 1.0752 0.3760 0.6365 0.042 Uiso 1 1 calc R . .
C47 C 1.1491(3) 0.3477(2) 0.57328(17) 0.0459(10) Uani 1 1 d . . .
H47A H 1.1687 0.3091 0.5581 0.069 Uiso 1 1 calc R . .
H47B H 1.2053 0.3724 0.5812 0.069 Uiso 1 1 calc R . .
H47C H 1.1078 0.3693 0.5484 0.069 Uiso 1 1 calc R . .
C48 C 1.1624(3) 0.30673(19) 0.66407(17) 0.0481(10) Uani 1 1 d . . .
H48A H 1.1281 0.3017 0.6966 0.072 Uiso 1 1 calc R . .
H48B H 1.2176 0.3328 0.6703 0.072 Uiso 1 1 calc R . .
H48C H 1.1834 0.2671 0.6517 0.072 Uiso 1 1 calc R . .
C49 C 0.9278(2) 0.54914(13) 0.61138(12) 0.0217(6) Uani 1 1 d . . .
C50 C 1.0184(2) 0.56279(14) 0.59211(12) 0.0250(6) Uani 1 1 d . . .
C51 C 1.0358(2) 0.61989(16) 0.57303(14) 0.0301(7) Uani 1 1 d . . .
H51 H 1.0968 0.6291 0.5603 0.036 Uiso 1 1 calc R . .
C52 C 0.9669(2) 0.66397(15) 0.57202(14) 0.0337(8) Uani 1 1 d . . .
H52 H 0.9806 0.7032 0.5591 0.040 Uiso 1 1 calc R . .
C53 C 0.8777(2) 0.65073(14) 0.59001(14) 0.0321(7) Uani 1 1 d . . .
H53 H 0.8301 0.6812 0.5890 0.038 Uiso 1 1 calc R . .
C54 C 0.8559(2) 0.59356(15) 0.60961(13) 0.0251(7) Uani 1 1 d . . .
C55 C 1.1002(2) 0.51766(16) 0.59542(14) 0.0329(7) Uani 1 1 d . . .
H55 H 1.0725 0.4767 0.6018 0.039 Uiso 1 1 calc R . .
C56 C 1.1549(3) 0.5143(2) 0.54528(17) 0.0510(11) Uani 1 1 d . . .
H56A H 1.1108 0.5074 0.5159 0.077 Uiso 1 1 calc R . .
H56B H 1.2005 0.4809 0.5475 0.077 Uiso 1 1 calc R . .
H56C H 1.1889 0.5524 0.5400 0.077 Uiso 1 1 calc R . .
C57 C 1.1661(3) 0.5324(2) 0.6413(2) 0.0584(12) Uani 1 1 d . . .
H57A H 1.1963 0.5717 0.6356 0.088 Uiso 1 1 calc R . .
H57B H 1.2148 0.5010 0.6447 0.088 Uiso 1 1 calc R . .
H57C H 1.1295 0.5340 0.6733 0.088 Uiso 1 1 calc R . .
C58 C 0.7572(2) 0.58134(14) 0.62994(12) 0.0253(6) Uani 1 1 d . . .
H58 H 0.7511 0.5367 0.6357 0.030 Uiso 1 1 calc R . .
C59 C 0.6786(2) 0.60056(15) 0.59170(15) 0.0321(7) Uani 1 1 d . . .
H59A H 0.6882 0.6429 0.5816 0.048 Uiso 1 1 calc R . .
H59B H 0.6171 0.5964 0.6083 0.048 Uiso 1 1 calc R . .
H59C H 0.6802 0.5748 0.5607 0.048 Uiso 1 1 calc R . .
C60 C 0.7453(3) 0.61266(17) 0.68236(14) 0.0379(8) Uani 1 1 d . . .
H60A H 0.7929 0.5972 0.7073 0.057 Uiso 1 1 calc R . .
H60B H 0.6818 0.6045 0.6953 0.057 Uiso 1 1 calc R . .
H60C H 0.7537 0.6564 0.6781 0.057 Uiso 1 1 calc R . .
C61 C 0.7545(2) 0.39910(15) 0.42027(12) 0.0248(6) Uani 1 1 d . . .
N61 N 0.79795(18) 0.38517(13) 0.38443(10) 0.0278(6) Uani 1 1 d . . .
C62 C 0.8531(2) 0.36812(16) 0.34199(12) 0.0257(7) Uani 1 1 d . . .
C63 C 0.8266(2) 0.31852(15) 0.31207(12) 0.0286(7) Uani 1 1 d . . .
C64 C 0.8853(2) 0.30305(15) 0.27093(12) 0.0296(7) Uani 1 1 d . . .
H64 H 0.8695 0.2688 0.2501 0.036 Uiso 1 1 calc R . .
C65 C 0.9655(2) 0.33602(15) 0.25957(11) 0.0291(7) Uani 1 1 d . . .
C66 C 0.9890(2) 0.38542(16) 0.29066(12) 0.0296(7) Uani 1 1 d . . .
H66 H 1.0443 0.4080 0.2832 0.036 Uiso 1 1 calc R . .
C67 C 0.9338(2) 0.40284(16) 0.33249(13) 0.0301(7) Uani 1 1 d . . .
C68 C 0.7371(2) 0.28346(17) 0.32157(14) 0.0373(8) Uani 1 1 d . . .
H68A H 0.7235 0.2841 0.3588 0.056 Uiso 1 1 calc R . .
H68B H 0.7453 0.2415 0.3101 0.056 Uiso 1 1 calc R . .
H68C H 0.6844 0.3020 0.3020 0.056 Uiso 1 1 calc R . .
C69 C 1.0260(3) 0.31932(19) 0.21389(13) 0.0417(9) Uani 1 1 d . . .
H69A H 1.0223 0.2756 0.2079 0.063 Uiso 1 1 calc R . .
H69B H 1.0919 0.3308 0.2214 0.063 Uiso 1 1 calc R . .
H69C H 1.0030 0.3408 0.1827 0.063 Uiso 1 1 calc R . .
C70 C 0.9600(3) 0.45694(19) 0.36558(14) 0.0419(9) Uani 1 1 d . . .
H70A H 0.9664 0.4445 0.4021 0.063 Uiso 1 1 calc R . .
H70B H 0.9104 0.4878 0.3622 0.063 Uiso 1 1 calc R . .
H70C H 1.0203 0.4737 0.3540 0.063 Uiso 1 1 calc R . .
C71 C 0.9096(2) 0.34450(15) 0.50561(13) 0.0278(7) Uani 1 1 d . . .
N71 N 0.92160(19) 0.30454(13) 0.47717(11) 0.0293(6) Uani 1 1 d . . .
C72 C 0.9396(2) 0.26244(15) 0.43755(12) 0.0284(7) Uani 1 1 d . . .
C73 C 0.8719(2) 0.21846(15) 0.42605(12) 0.0293(7) Uani 1 1 d . . .
C74 C 0.8891(3) 0.18035(15) 0.38413(13) 0.0323(7) Uani 1 1 d . . .
H74 H 0.8446 0.1495 0.3755 0.039 Uiso 1 1 calc R . .
C75 C 0.9701(3) 0.18650(15) 0.35452(12) 0.0329(8) Uani 1 1 d . . .
C76 C 1.0360(2) 0.23017(16) 0.36841(13) 0.0325(7) Uani 1 1 d . . .
H76 H 1.0921 0.2335 0.3488 0.039 Uiso 1 1 calc R . .
C77 C 1.0232(2) 0.26904(16) 0.40974(13) 0.0316(7) Uani 1 1 d . . .
C78 C 0.7832(3) 0.21317(17) 0.45770(14) 0.0381(8) Uani 1 1 d . . .
H78A H 0.7437 0.1802 0.4438 0.057 Uiso 1 1 calc R . .
H78B H 0.7477 0.2513 0.4557 0.057 Uiso 1 1 calc R . .
H78C H 0.8006 0.2046 0.4941 0.057 Uiso 1 1 calc R . .
C79 C 0.9870(3) 0.14549(18) 0.30806(15) 0.0491(10) Uani 1 1 d . . .
H79A H 1.0087 0.1698 0.2787 0.074 Uiso 1 1 calc R . .
H79B H 0.9279 0.1248 0.2982 0.074 Uiso 1 1 calc R . .
H79C H 1.0355 0.1154 0.3174 0.074 Uiso 1 1 calc R . .
C80 C 1.0956(3) 0.3161(2) 0.42483(16) 0.0482(10) Uani 1 1 d . . .
H80A H 1.0684 0.3565 0.4198 0.072 Uiso 1 1 calc R . .
H80B H 1.1514 0.3117 0.4030 0.072 Uiso 1 1 calc R . .
H80C H 1.1143 0.3108 0.4615 0.072 Uiso 1 1 calc R . .
C81 C 0.4024(3) 0.6926(2) 0.75029(16) 0.0484(11) Uiso 0.65 1 d PGD A 1
C82 C 0.3754(3) 0.72771(16) 0.79235(15) 0.0358(12) Uiso 0.65 1 d PGD A 1
H82 H 0.4127 0.7615 0.8029 0.043 Uiso 0.65 1 calc PR A 1
C83 C 0.2937(3) 0.71341(19) 0.81900(15) 0.0545(16) Uiso 0.65 1 d PG A 1
H83 H 0.2752 0.7374 0.8477 0.065 Uiso 0.65 1 calc PR A 1
C84 C 0.2390(3) 0.6640(2) 0.80359(17) 0.0610(18) Uiso 0.65 1 d PG A 1
H84 H 0.1831 0.6542 0.8218 0.073 Uiso 0.65 1 calc PR A 1
C85 C 0.2660(3) 0.62888(17) 0.76153(17) 0.0485(15) Uiso 0.65 1 d PG A 1
H85 H 0.2287 0.5951 0.7510 0.058 Uiso 0.65 1 calc PR A 1
C86 C 0.3478(3) 0.64318(19) 0.73488(15) 0.0508(16) Uiso 0.65 1 d PGD A 1
H86 H 0.3662 0.6192 0.7061 0.061 Uiso 0.65 1 calc PR A 1
C87 C 0.4935(6) 0.7033(5) 0.7253(4) 0.089(2) Uiso 0.65 1 d PD A 1
H87A H 0.4828 0.7253 0.6926 0.133 Uiso 0.65 1 calc PR A 1
H87B H 0.5239 0.6644 0.7180 0.133 Uiso 0.65 1 calc PR A 1
H87C H 0.5347 0.7272 0.7485 0.133 Uiso 0.65 1 calc PR A 1
C81A C 0.3382(6) 0.6678(4) 0.7597(3) 0.072(4) Uiso 0.35 1 d PGD B 2
C82A C 0.4197(6) 0.6992(5) 0.7465(3) 0.0484(11) Uiso 0.35 1 d PGD B 2
H82A H 0.4553 0.6867 0.7175 0.058 Uiso 0.35 1 calc PR B 2
C83A C 0.4489(6) 0.7489(4) 0.7759(4) 0.110(6) Uiso 0.35 1 d PG B 2
H83A H 0.5046 0.7703 0.7669 0.133 Uiso 0.35 1 calc PR B 2
C84A C 0.3968(7) 0.7672(4) 0.8184(4) 0.066(4) Uiso 0.35 1 d PG B 2
H84A H 0.4167 0.8011 0.8385 0.080 Uiso 0.35 1 calc PR B 2
C85A C 0.3153(7) 0.7358(4) 0.8316(3) 0.100(6) Uiso 0.35 1 d PG B 2
H85A H 0.2797 0.7483 0.8606 0.119 Uiso 0.35 1 calc PR B 2
C86A C 0.2861(5) 0.6861(4) 0.8022(3) 0.040(2) Uiso 0.35 1 d PGD B 2
H86A H 0.2304 0.6646 0.8112 0.048 Uiso 0.35 1 calc PR B 2
C87A C 0.3069(13) 0.6171(7) 0.7276(7) 0.089(2) Uiso 0.35 1 d PD B 2
H87D H 0.2512 0.6291 0.7067 0.133 Uiso 0.35 1 calc PR B 2
H87E H 0.2906 0.5829 0.7500 0.133 Uiso 0.35 1 calc PR B 2
H87F H 0.3580 0.6051 0.7045 0.133 Uiso 0.35 1 calc PR B 2
C91 C 0.6796(3) 0.9282(2) 0.81502(13) 0.0572(17) Uiso 0.71 1 d PGD C 1
C92 C 0.7062(3) 0.96745(19) 0.85499(17) 0.0595(17) Uiso 0.71 1 d PGD C 1
H92 H 0.7459 1.0011 0.8480 0.071 Uiso 0.71 1 calc PR C 1
C93 C 0.6748(3) 0.9575(2) 0.90520(15) 0.0635(18) Uiso 0.71 1 d PG C 1
H93 H 0.6930 0.9843 0.9325 0.076 Uiso 0.71 1 calc PR C 1
C94 C 0.6168(4) 0.9083(2) 0.91544(14) 0.0640(18) Uiso 0.71 1 d PG C 1
H94 H 0.5953 0.9015 0.9498 0.077 Uiso 0.71 1 calc PR C 1
C95 C 0.5901(4) 0.8690(2) 0.87548(18) 0.065(2) Uiso 0.71 1 d PG C 1
H95 H 0.5505 0.8354 0.8825 0.078 Uiso 0.71 1 calc PR C 1
C96 C 0.6216(4) 0.8790(2) 0.82527(16) 0.0647(18) Uiso 0.71 1 d PGD C 1
H96 H 0.6034 0.8521 0.7980 0.078 Uiso 0.71 1 calc PR C 1
C97 C 0.7146(6) 0.9394(4) 0.7610(3) 0.080(2) Uiso 0.71 1 d PD C 1
H97A H 0.6607 0.9486 0.7377 0.120 Uiso 0.71 1 calc PR C 1
H97B H 0.7473 0.9032 0.7485 0.120 Uiso 0.71 1 calc PR C 1
H97C H 0.7586 0.9737 0.7616 0.120 Uiso 0.71 1 calc PR C 1
C91A C 0.6757(7) 0.9514(4) 0.8693(3) 0.053(4) Uiso 0.29 1 d PGD D 2
C92A C 0.6225(8) 0.9051(5) 0.8909(3) 0.058(4) Uiso 0.29 1 d PGD D 2
H92A H 0.6094 0.9055 0.9270 0.069 Uiso 0.29 1 calc PR D 2
C93A C 0.5884(7) 0.8583(4) 0.8596(4) 0.042(3) Uiso 0.29 1 d PG D 2
H93A H 0.5521 0.8267 0.8743 0.051 Uiso 0.29 1 calc PR D 2
C94A C 0.6076(8) 0.8578(4) 0.8067(4) 0.054(4) Uiso 0.29 1 d PG D 2
H94A H 0.5843 0.8258 0.7853 0.064 Uiso 0.29 1 calc PR D 2
C95A C 0.6607(8) 0.9040(4) 0.7851(3) 0.059(4) Uiso 0.29 1 d PG D 2
H95A H 0.6738 0.9036 0.7490 0.070 Uiso 0.29 1 calc PR D 2
C96A C 0.6948(7) 0.9508(4) 0.8165(3) 0.039(3) Uiso 0.29 1 d PGD D 2
H96A H 0.7312 0.9825 0.8017 0.047 Uiso 0.29 1 calc PR D 2
C97A C 0.7054(14) 1.0039(7) 0.9010(6) 0.080(2) Uiso 0.29 1 d PD D 2
H97D H 0.6676 1.0393 0.8908 0.120 Uiso 0.29 1 calc PR D 2
H97E H 0.7726 1.0123 0.8955 0.120 Uiso 0.29 1 calc PR D 2
H97F H 0.6957 0.9951 0.9379 0.120 Uiso 0.29 1 calc PR D 2

loop_
_atom_site_aniso_label
_atom_site_aniso_U_11
_atom_site_aniso_U_22
_atom_site_aniso_U_33
_atom_site_aniso_U_23
_atom_site_aniso_U_13
_atom_site_aniso_U_12
Sn1 0.01807(9) 0.01896(9) 0.01796(9) 0.00039(8) 0.00038(6) 0.00101(8)
Sn2 0.01953(9) 0.01964(10) 0.01904(9) -0.00155(8) -0.00069(7) 0.00030(8)
C1 0.0180(13) 0.0159(14) 0.0144(12) -0.0019(10) -0.0039(10) -0.0006(10)
C2 0.0201(14) 0.0255(16) 0.0162(13) 0.0016(12) -0.0046(11) -0.0030(12)
C3 0.0320(17) 0.0204(16) 0.0202(15) 0.0028(12) -0.0033(12) 0.0024(13)
C4 0.0330(17) 0.0237(17) 0.0278(16) -0.0025(13) -0.0034(13) 0.0111(13)
C5 0.0230(14) 0.0290(17) 0.0207(14) -0.0020(12) 0.0026(11) 0.0060(12)
C6 0.0193(13) 0.0183(14) 0.0156(13) -0.0023(11) -0.0024(10) -0.0015(11)
C7 0.0240(15) 0.0251(18) 0.0211(15) 0.0040(12) -0.0032(12) -0.0003(13)
C8 0.0260(17) 0.038(2) 0.0247(17) 0.0123(14) -0.0050(13) -0.0027(14)
C9 0.0273(18) 0.076(3) 0.0297(18) 0.0186(18) -0.0034(15) -0.0147(18)
C10 0.0307(19) 0.106(4) 0.0198(16) 0.014(2) 0.0025(14) -0.012(2)
C11 0.0328(18) 0.065(3) 0.0178(15) -0.0007(16) -0.0023(13) 0.0013(17)
C12 0.0335(17) 0.0322(18) 0.0173(14) 0.0050(13) -0.0026(12) 0.0001(14)
C13 0.0286(17) 0.0321(19) 0.0306(17) 0.0060(14) -0.0046(13) -0.0082(14)
C14 0.0325(19) 0.045(2) 0.0372(19) 0.0112(17) -0.0085(15) -0.0101(16)
C15 0.046(2) 0.034(2) 0.061(3) 0.0090(19) -0.0108(19) -0.0018(17)
C16 0.053(2) 0.0343(19) 0.0177(15) -0.0010(13) -0.0015(14) -0.0166(16)
C17 0.047(2) 0.048(2) 0.056(3) -0.014(2) -0.012(2) -0.0083(19)
C18 0.0308(19) 0.059(3) 0.068(3) 0.008(2) -0.0010(19) -0.0147(18)
C19 0.0181(13) 0.0196(14) 0.0191(13) -0.0006(11) 0.0027(10) 0.0013(11)
C20 0.0155(13) 0.0279(16) 0.0218(14) -0.0008(12) 0.0031(11) -0.0010(11)
C21 0.0177(14) 0.0270(16) 0.0357(17) 0.0062(14) 0.0016(12) -0.0038(12)
C22 0.0225(15) 0.0328(18) 0.0336(17) 0.0150(14) 0.0038(13) -0.0012(13)
C23 0.0270(16) 0.0361(18) 0.0214(15) 0.0090(13) 0.0043(12) 0.0010(14)
C24 0.0212(14) 0.0276(16) 0.0210(14) 0.0006(12) 0.0030(11) 0.0039(12)
C25 0.0263(16) 0.0332(18) 0.0222(15) -0.0043(13) 0.0026(12) -0.0092(13)
C26 0.089(3) 0.040(2) 0.032(2) -0.0106(17) 0.006(2) -0.026(2)
C27 0.036(2) 0.084(3) 0.0270(18) 0.0001(19) -0.0103(15) -0.010(2)
C28 0.0357(17) 0.0268(17) 0.0161(14) -0.0011(12) 0.0006(12) 0.0023(13)
C29 0.0379(19) 0.036(2) 0.0216(16) 0.0000(14) -0.0048(14) 0.0005(15)
C30 0.046(2) 0.044(2) 0.0338(19) -0.0142(17) -0.0006(16) 0.0102(17)
C31 0.0120(12) 0.0167(14) 0.0241(14) -0.0017(11) 0.0008(10) 0.0004(10)
C32 0.0114(12) 0.0221(15) 0.0263(14) 0.0008(12) 0.0017(11) 0.0030(10)
C33 0.0203(14) 0.0242(16) 0.0254(15) 0.0044(12) -0.0012(11) 0.0026(12)
C34 0.0228(15) 0.0349(18) 0.0204(14) -0.0037(13) 0.0001(12) 0.0035(13)
C35 0.0235(14) 0.0248(16) 0.0269(15) -0.0064(13) -0.0009(12) 0.0014(12)
C36 0.0129(12) 0.0219(15) 0.0247(14) -0.0021(12) -0.0015(11) -0.0006(11)
C37 0.0222(14) 0.0169(15) 0.0237(14) 0.0023(12) -0.0042(11) 0.0031(11)
C38 0.0240(15) 0.0190(15) 0.0247(15) 0.0044(12) -0.0035(12) 0.0005(12)
C39 0.0365(18) 0.0197(16) 0.0402(19) 0.0011(14) -0.0108(15) -0.0009(14)
C40 0.046(2) 0.0180(16) 0.053(2) -0.0062(15) -0.0113(18) 0.0097(15)
C41 0.0323(18) 0.032(2) 0.062(2) -0.0124(18) -0.0108(17) 0.0146(15)
C42 0.0245(15) 0.0241(17) 0.0428(19) -0.0037(14) -0.0043(14) 0.0070(13)
C43 0.0240(15) 0.0223(15) 0.0263(15) 0.0042(12) -0.0018(12) -0.0037(12)
C44 0.0275(16) 0.0299(18) 0.0383(18) 0.0041(15) -0.0057(14) -0.0071(14)
C45 0.0266(16) 0.039(2) 0.0320(18) 0.0083(15) 0.0001(13) -0.0030(14)
C46 0.0192(15) 0.0306(18) 0.055(2) -0.0096(16) -0.0016(14) 0.0072(13)
C47 0.0274(18) 0.048(2) 0.062(3) -0.010(2) 0.0011(18) 0.0024(17)
C48 0.0303(19) 0.046(2) 0.067(3) -0.011(2) -0.0138(18) 0.0043(17)
C49 0.0224(14) 0.0174(15) 0.0253(15) -0.0049(12) -0.0028(11) -0.0009(11)
C50 0.0231(15) 0.0236(16) 0.0283(16) -0.0056(13) -0.0027(12) -0.0025(12)
C51 0.0258(17) 0.0284(18) 0.0360(19) -0.0048(15) -0.0010(14) -0.0095(14)
C52 0.0351(18) 0.0225(17) 0.043(2) 0.0025(15) -0.0070(15) -0.0086(14)
C53 0.0335(17) 0.0160(15) 0.046(2) -0.0015(14) -0.0100(15) -0.0024(13)
C54 0.0263(16) 0.0201(16) 0.0288(17) -0.0046(13) -0.0037(13) -0.0017(12)
C55 0.0252(16) 0.0264(17) 0.047(2) -0.0017(15) 0.0041(14) -0.0006(13)
C56 0.034(2) 0.046(2) 0.074(3) -0.006(2) 0.025(2) -0.0006(18)
C57 0.032(2) 0.063(3) 0.079(3) 0.008(2) -0.014(2) 0.007(2)
C58 0.0224(14) 0.0182(15) 0.0353(17) -0.0057(13) -0.0014(12) 0.0024(12)
C59 0.0259(16) 0.0258(18) 0.045(2) -0.0020(15) -0.0016(14) 0.0040(13)
C60 0.0352(19) 0.037(2) 0.042(2) -0.0153(16) 0.0014(16) 0.0035(15)
C61 0.0199(14) 0.0330(18) 0.0214(14) -0.0013(13) -0.0039(12) 0.0002(12)
N61 0.0226(13) 0.0417(17) 0.0191(12) 0.0007(11) -0.0006(10) 0.0038(11)
C62 0.0259(16) 0.0335(18) 0.0177(14) 0.0025(13) 0.0015(12) 0.0071(13)
C63 0.0323(17) 0.0313(18) 0.0220(15) 0.0042(13) -0.0039(13) 0.0086(13)
C64 0.0375(17) 0.0295(18) 0.0217(15) 0.0012(13) -0.0044(13) 0.0057(14)
C65 0.0354(17) 0.0336(18) 0.0184(14) 0.0037(13) 0.0008(12) 0.0133(14)
C66 0.0265(16) 0.0392(19) 0.0231(15) 0.0037(13) 0.0034(12) 0.0052(13)
C67 0.0304(17) 0.038(2) 0.0218(16) -0.0008(14) 0.0018(13) 0.0043(14)
C68 0.0370(19) 0.043(2) 0.0321(18) 0.0021(16) -0.0012(14) -0.0023(16)
C69 0.047(2) 0.049(2) 0.0290(18) -0.0046(16) 0.0073(16) 0.0114(18)
C70 0.040(2) 0.052(2) 0.0341(19) -0.0093(17) 0.0057(16) -0.0043(17)
C71 0.0261(16) 0.0226(17) 0.0342(17) -0.0045(14) -0.0127(13) 0.0015(12)
N71 0.0295(14) 0.0255(15) 0.0327(15) -0.0063(12) -0.0055(12) 0.0049(11)
C72 0.0319(17) 0.0269(17) 0.0261(16) -0.0085(13) -0.0095(13) 0.0106(13)
C73 0.0394(19) 0.0224(16) 0.0257(16) -0.0019(13) -0.0068(14) 0.0060(14)
C74 0.049(2) 0.0202(16) 0.0275(16) -0.0023(13) -0.0094(15) 0.0038(14)
C75 0.053(2) 0.0217(16) 0.0234(15) -0.0026(13) -0.0080(15) 0.0139(15)
C76 0.0356(18) 0.0314(18) 0.0304(16) -0.0052(14) -0.0038(14) 0.0155(14)
C77 0.0301(16) 0.0347(19) 0.0297(16) -0.0075(14) -0.0084(13) 0.0109(14)
C78 0.045(2) 0.034(2) 0.0348(19) -0.0037(15) -0.0032(16) -0.0015(16)
C79 0.081(3) 0.034(2) 0.0330(19) -0.0106(16) 0.0008(19) 0.010(2)
C80 0.034(2) 0.058(3) 0.053(2) -0.023(2) -0.0023(17) -0.0007(18)

loop_
_atom_type_symbol
_atom_type_description
_atom_type_scat_dispersion_real
_atom_type_scat_dispersion_imag
_atom_type_scat_source
C C 0.0033 0.0016 'International Tables Vol C Tables 4.2.6.8 and 6.1.1.4'
H H 0.0000 0.0000 'International Tables Vol C Tables 4.2.6.8 and 6.1.1.4'
N N 0.0061 0.0033 'International Tables Vol C Tables 4.2.6.8 and 6.1.1.4'
Sn Sn -0.6537 1.4246 'International Tables Vol C Tables 4.2.6.8 and 6.1.1.4'

loop_
_geom_angle_atom_site_label_1
_geom_angle_atom_site_label_2
_geom_angle_atom_site_label_3
_geom_angle
_geom_angle_site_symmetry_1
_geom_angle_site_symmetry_3
_geom_angle_publ_flag
C1 Sn1 C61 99.04(10) . . ?
C1 Sn1 Sn2 107.93(7) . . ?
C61 Sn1 Sn2 78.34(7) . . ?
C31 Sn2 C71 98.97(11) . . ?
C31 Sn2 Sn1 106.68(7) . . ?
C71 Sn2 Sn1 76.03(8) . . ?
C2 C1 C6 117.5(3) . . ?
C2 C1 Sn1 129.2(2) . . ?
C6 C1 Sn1 113.09(19) . . ?
C3 C2 C1 120.0(3) . . ?
C3 C2 C7 114.4(3) . . ?
C1 C2 C7 124.9(3) . . ?
C4 C3 C2 121.3(3) . . ?
C4 C3 H3 119.4 . . ?
C2 C3 H3 119.4 . . ?
C3 C4 C5 119.1(3) . . ?
C3 C4 H4 120.5 . . ?
C5 C4 H4 120.5 . . ?
C4 C5 C6 121.0(3) . . ?
C4 C5 H5 119.5 . . ?
C6 C5 H5 119.5 . . ?
C5 C6 C1 120.9(3) . . ?
C5 C6 C19 114.3(2) . . ?
C1 C6 C19 124.5(2) . . ?
C8 C7 C12 120.2(3) . . ?
C8 C7 C2 122.0(3) . . ?
C12 C7 C2 117.3(3) . . ?
C9 C8 C7 117.6(3) . . ?
C9 C8 C13 120.9(3) . . ?
C7 C8 C13 121.5(3) . . ?
C10 C9 C8 122.1(3) . . ?
C10 C9 H9 119.0 . . ?
C8 C9 H9 119.0 . . ?
C11 C10 C9 120.0(3) . . ?
C11 C10 H10 120.0 . . ?
C9 C10 H10 120.0 . . ?
C10 C11 C12 121.1(3) . . ?
C10 C11 H11 119.4 . . ?
C12 C11 H11 119.4 . . ?
C11 C12 C7 118.9(3) . . ?
C11 C12 C16 119.0(3) . . ?
C7 C12 C16 122.0(3) . . ?
C8 C13 C15 111.9(3) . . ?
C8 C13 C14 112.2(3) . . ?
C15 C13 C14 110.1(3) . . ?
C8 C13 H13 107.5 . . ?
C15 C13 H13 107.5 . . ?
C14 C13 H13 107.5 . . ?
C13 C14 H14A 109.5 . . ?
C13 C14 H14B 109.5 . . ?
H14A C14 H14B 109.5 . . ?
C13 C14 H14C 109.5 . . ?
H14A C14 H14C 109.5 . . ?
H14B C14 H14C 109.5 . . ?
C13 C15 H15A 109.5 . . ?
C13 C15 H15B 109.5 . . ?
H15A C15 H15B 109.5 . . ?
C13 C15 H15C 109.5 . . ?
H15A C15 H15C 109.5 . . ?
H15B C15 H15C 109.5 . . ?
C17 C16 C18 110.4(3) . . ?
C17 C16 C12 113.9(3) . . ?
C18 C16 C12 111.2(3) . . ?
C17 C16 H16 107.0 . . ?
C18 C16 H16 107.0 . . ?
C12 C16 H16 107.0 . . ?
C16 C17 H17A 109.5 . . ?
C16 C17 H17B 109.5 . . ?
H17A C17 H17B 109.5 . . ?
C16 C17 H17C 109.5 . . ?
H17A C17 H17C 109.5 . . ?
H17B C17 H17C 109.5 . . ?
C16 C18 H18A 109.5 . . ?
C16 C18 H18B 109.5 . . ?
H18A C18 H18B 109.5 . . ?
C16 C18 H18C 109.5 . . ?
H18A C18 H18C 109.5 . . ?
H18B C18 H18C 109.5 . . ?
C24 C19 C20 119.8(3) . . ?
C24 C19 C6 120.8(3) . . ?
C20 C19 C6 118.6(2) . . ?
C21 C20 C19 118.3(3) . . ?
C21 C20 C25 120.0(3) . . ?
C19 C20 C25 121.7(3) . . ?
C22 C21 C20 122.0(3) . . ?
C22 C21 H21 119.0 . . ?
C20 C21 H21 119.0 . . ?
C23 C22 C21 119.6(3) . . ?
C23 C22 H22 120.2 . . ?
C21 C22 H22 120.2 . . ?
C22 C23 C24 120.9(3) . . ?
C22 C23 H23 119.5 . . ?
C24 C23 H23 119.5 . . ?
C23 C24 C19 119.4(3) . . ?
C23 C24 C28 118.7(3) . . ?
C19 C24 C28 121.9(3) . . ?
C20 C25 C26 112.5(3) . . ?
C20 C25 C27 111.1(3) . . ?
C26 C25 C27 110.9(3) . . ?
C20 C25 H25 107.4 . . ?
C26 C25 H25 107.4 . . ?
C27 C25 H25 107.4 . . ?
C25 C26 H26A 109.5 . . ?
C25 C26 H26B 109.5 . . ?
H26A C26 H26B 109.5 . . ?
C25 C26 H26C 109.5 . . ?
H26A C26 H26C 109.5 . . ?
H26B C26 H26C 109.5 . . ?
C25 C27 H27A 109.5 . . ?
C25 C27 H27B 109.5 . . ?
H27A C27 H27B 109.5 . . ?
C25 C27 H27C 109.5 . . ?
H27A C27 H27C 109.5 . . ?
H27B C27 H27C 109.5 . . ?
C24 C28 C29 113.0(3) . . ?
C24 C28 C30 110.8(3) . . ?
C29 C28 C30 110.1(3) . . ?
C24 C28 H28 107.6 . . ?
C29 C28 H28 107.6 . . ?
C30 C28 H28 107.6 . . ?
C28 C29 H29A 109.5 . . ?
C28 C29 H29B 109.5 . . ?
H29A C29 H29B 109.5 . . ?
C28 C29 H29C 109.5 . . ?
H29A C29 H29C 109.5 . . ?
H29B C29 H29C 109.5 . . ?
C28 C30 H30A 109.5 . . ?
C28 C30 H30B 109.5 . . ?
H30A C30 H30B 109.5 . . ?
C28 C30 H30C 109.5 . . ?
H30A C30 H30C 109.5 . . ?
H30B C30 H30C 109.5 . . ?
C36 C31 C32 117.4(3) . . ?
C36 C31 Sn2 112.8(2) . . ?
C32 C31 Sn2 129.5(2) . . ?
C33 C32 C31 120.3(3) . . ?
C33 C32 C37 115.0(3) . . ?
C31 C32 C37 124.0(3) . . ?
C34 C33 C32 121.4(3) . . ?
C34 C33 H33 119.3 . . ?
C32 C33 H33 119.3 . . ?
C33 C34 C35 119.1(3) . . ?
C33 C34 H34 120.5 . . ?
C35 C34 H34 120.5 . . ?
C34 C35 C36 120.7(3) . . ?
C34 C35 H35 119.6 . . ?
C36 C35 H35 119.6 . . ?
C35 C36 C31 120.9(3) . . ?
C35 C36 C49 114.6(3) . . ?
C31 C36 C49 124.0(3) . . ?
C38 C37 C42 119.9(3) . . ?
C38 C37 C32 122.3(3) . . ?
C42 C37 C32 117.7(3) . . ?
C39 C38 C37 118.5(3) . . ?
C39 C38 C43 120.6(3) . . ?
C37 C38 C43 120.9(3) . . ?
C40 C39 C38 121.6(3) . . ?
C40 C39 H39 119.2 . . ?
C38 C39 H39 119.2 . . ?
C41 C40 C39 119.5(3) . . ?
C41 C40 H40 120.2 . . ?
C39 C40 H40 120.2 . . ?
C40 C41 C42 121.3(3) . . ?
C40 C41 H41 119.3 . . ?
C42 C41 H41 119.3 . . ?
C41 C42 C37 119.1(3) . . ?
C41 C42 C46 118.6(3) . . ?
C37 C42 C46 122.3(3) . . ?
C38 C43 C45 111.6(2) . . ?
C38 C43 C44 113.0(3) . . ?
C45 C43 C44 109.0(3) . . ?
C38 C43 H43 107.7 . . ?
C45 C43 H43 107.7 . . ?
C44 C43 H43 107.7 . . ?
C43 C44 H44A 109.5 . . ?
C43 C44 H44B 109.5 . . ?
H44A C44 H44B 109.5 . . ?
C43 C44 H44C 109.5 . . ?
H44A C44 H44C 109.5 . . ?
H44B C44 H44C 109.5 . . ?
C43 C45 H45A 109.5 . . ?
C43 C45 H45B 109.5 . . ?
H45A C45 H45B 109.5 . . ?
C43 C45 H45C 109.5 . . ?
H45A C45 H45C 109.5 . . ?
H45B C45 H45C 109.5 . . ?
C47 C46 C42 112.2(3) . . ?
C47 C46 C48 110.4(3) . . ?
C42 C46 C48 111.0(3) . . ?
C47 C46 H46 107.7 . . ?
C42 C46 H46 107.7 . . ?
C48 C46 H46 107.7 . . ?
C46 C47 H47A 109.5 . . ?
C46 C47 H47B 109.5 . . ?
H47A C47 H47B 109.5 . . ?
C46 C47 H47C 109.5 . . ?
H47A C47 H47C 109.5 . . ?
H47B C47 H47C 109.5 . . ?
C46 C48 H48A 109.5 . . ?
C46 C48 H48B 109.5 . . ?
H48A C48 H48B 109.5 . . ?
C46 C48 H48C 109.5 . . ?
H48A C48 H48C 109.5 . . ?
H48B C48 H48C 109.5 . . ?
C54 C49 C50 119.7(3) . . ?
C54 C49 C36 120.9(3) . . ?
C50 C49 C36 118.9(3) . . ?
C51 C50 C49 119.3(3) . . ?
C51 C50 C55 118.5(3) . . ?
C49 C50 C55 122.0(3) . . ?
C52 C51 C50 121.5(3) . . ?
C52 C51 H51 119.2 . . ?
C50 C51 H51 119.2 . . ?
C51 C52 C53 119.5(3) . . ?
C51 C52 H52 120.2 . . ?
C53 C52 H52 120.2 . . ?
C52 C53 C54 121.4(3) . . ?
C52 C53 H53 119.3 . . ?
C54 C53 H53 119.3 . . ?
C53 C54 C49 118.5(3) . . ?
C53 C54 C58 119.6(3) . . ?
C49 C54 C58 121.9(3) . . ?
C56 C55 C57 110.8(3) . . ?
C56 C55 C50 112.5(3) . . ?
C57 C55 C50 110.7(3) . . ?
C56 C55 H55 107.6 . . ?
C57 C55 H55 107.6 . . ?
C50 C55 H55 107.6 . . ?
C55 C56 H56A 109.5 . . ?
C55 C56 H56B 109.5 . . ?
H56A C56 H56B 109.5 . . ?
C55 C56 H56C 109.5 . . ?
H56A C56 H56C 109.5 . . ?
H56B C56 H56C 109.5 . . ?
C55 C57 H57A 109.5 . . ?
C55 C57 H57B 109.5 . . ?
H57A C57 H57B 109.5 . . ?
C55 C57 H57C 109.5 . . ?
H57A C57 H57C 109.5 . . ?
H57B C57 H57C 109.5 . . ?
C54 C58 C60 109.8(3) . . ?
C54 C58 C59 112.8(3) . . ?
C60 C58 C59 110.5(3) . . ?
C54 C58 H58 107.8 . . ?
C60 C58 H58 107.8 . . ?
C59 C58 H58 107.8 . . ?
C58 C59 H59A 109.5 . . ?
C58 C59 H59B 109.5 . . ?
H59A C59 H59B 109.5 . . ?
C58 C59 H59C 109.5 . . ?
H59A C59 H59C 109.5 . . ?
H59B C59 H59C 109.5 . . ?
C58 C60 H60A 109.5 . . ?
C58 C60 H60B 109.5 . . ?
H60A C60 H60B 109.5 . . ?
C58 C60 H60C 109.5 . . ?
H60A C60 H60C 109.5 . . ?
H60B C60 H60C 109.5 . . ?
N61 C61 Sn1 159.7(3) . . ?
C61 N61 C62 178.2(3) . . ?
C63 C62 C67 123.3(3) . . ?
C63 C62 N61 119.7(3) . . ?
C67 C62 N61 117.1(3) . . ?
C62 C63 C64 117.1(3) . . ?
C62 C63 C68 122.3(3) . . ?
C64 C63 C68 120.6(3) . . ?
C65 C64 C63 122.1(3) . . ?
C65 C64 H64 119.0 . . ?
C63 C64 H64 119.0 . . ?
C64 C65 C66 118.6(3) . . ?
C64 C65 C69 120.9(3) . . ?
C66 C65 C69 120.5(3) . . ?
C65 C66 C67 122.0(3) . . ?
C65 C66 H66 119.0 . . ?
C67 C66 H66 119.0 . . ?
C66 C67 C62 116.9(3) . . ?
C66 C67 C70 121.3(3) . . ?
C62 C67 C70 121.8(3) . . ?
C63 C68 H68A 109.5 . . ?
C63 C68 H68B 109.5 . . ?
H68A C68 H68B 109.5 . . ?
C63 C68 H68C 109.5 . . ?
H68A C68 H68C 109.5 . . ?
H68B C68 H68C 109.5 . . ?
C65 C69 H69A 109.5 . . ?
C65 C69 H69B 109.5 . . ?
H69A C69 H69B 109.5 . . ?
C65 C69 H69C 109.5 . . ?
H69A C69 H69C 109.5 . . ?
H69B C69 H69C 109.5 . . ?
C67 C70 H70A 109.5 . . ?
C67 C70 H70B 109.5 . . ?
H70A C70 H70B 109.5 . . ?
C67 C70 H70C 109.5 . . ?
H70A C70 H70C 109.5 . . ?
H70B C70 H70C 109.5 . . ?
N71 C71 Sn2 155.9(3) . . ?
C71 N71 C72 171.9(3) . . ?
C73 C72 C77 123.2(3) . . ?
C73 C72 N71 118.8(3) . . ?
C77 C72 N71 117.9(3) . . ?
C72 C73 C74 117.2(3) . . ?
C72 C73 C78 120.9(3) . . ?
C74 C73 C78 121.9(3) . . ?
C73 C74 C75 121.4(3) . . ?
C73 C74 H74 119.3 . . ?
C75 C74 H74 119.3 . . ?
C76 C75 C74 118.9(3) . . ?
C76 C75 C79 120.1(3) . . ?
C74 C75 C79 121.0(3) . . ?
C77 C76 C75 122.3(3) . . ?
C77 C76 H76 118.8 . . ?
C75 C76 H76 118.8 . . ?
C76 C77 C72 116.9(3) . . ?
C76 C77 C80 122.0(3) . . ?
C72 C77 C80 121.1(3) . . ?
C73 C78 H78A 109.5 . . ?
C73 C78 H78B 109.5 . . ?
H78A C78 H78B 109.5 . . ?
C73 C78 H78C 109.5 . . ?
H78A C78 H78C 109.5 . . ?
H78B C78 H78C 109.5 . . ?
C75 C79 H79A 109.5 . . ?
C75 C79 H79B 109.5 . . ?
H79A C79 H79B 109.5 . . ?
C75 C79 H79C 109.5 . . ?
H79A C79 H79C 109.5 . . ?
H79B C79 H79C 109.5 . . ?
C77 C80 H80A 109.5 . . ?
C77 C80 H80B 109.5 . . ?
H80A C80 H80B 109.5 . . ?
C77 C80 H80C 109.5 . . ?
H80A C80 H80C 109.5 . . ?
H80B C80 H80C 109.5 . . ?
C82 C81 C86 120.0 . . ?
C82 C81 C87 120.5(5) . . ?
C86 C81 C87 119.2(5) . . ?
C83 C82 C81 120.0 . . ?
C83 C82 H82 120.0 . . ?
C81 C82 H82 120.0 . . ?
C82 C83 C84 120.0 . . ?
C82 C83 H83 120.0 . . ?
C84 C83 H83 120.0 . . ?
C85 C84 C83 120.0 . . ?
C85 C84 H84 120.0 . . ?
C83 C84 H84 120.0 . . ?
C84 C85 C86 120.0 . . ?
C84 C85 H85 120.0 . . ?
C86 C85 H85 120.0 . . ?
C85 C86 C81 120.0 . . ?
C85 C86 H86 120.0 . . ?
C81 C86 H86 120.0 . . ?
C82A C81A C86A 120.0 . . ?
C82A C81A C87A 119.3(9) . . ?
C86A C81A C87A 120.6(9) . . ?
C83A C82A C81A 120.0 . . ?
C83A C82A H82A 120.0 . . ?
C81A C82A H82A 120.0 . . ?
C84A C83A C82A 120.0 . . ?
C84A C83A H83A 120.0 . . ?
C82A C83A H83A 120.0 . . ?
C83A C84A C85A 120.0 . . ?
C83A C84A H84A 120.0 . . ?
C85A C84A H84A 120.0 . . ?
C84A C85A C86A 120.0 . . ?
C84A C85A H85A 120.0 . . ?
C86A C85A H85A 120.0 . . ?
C85A C86A C81A 120.0 . . ?
C85A C86A H86A 120.0 . . ?
C81A C86A H86A 120.0 . . ?
C81A C87A H87D 109.5 . . ?
C81A C87A H87E 109.5 . . ?
H87D C87A H87E 109.5 . . ?
C81A C87A H87F 109.5 . . ?
H87D C87A H87F 109.5 . . ?
H87E C87A H87F 109.5 . . ?
C92 C91 C96 120.0 . . ?
C92 C91 C97 119.3(4) . . ?
C96 C91 C97 120.7(4) . . ?
C93 C92 C91 120.0 . . ?
C93 C92 H92 120.0 . . ?
C91 C92 H92 120.0 . . ?
C94 C93 C92 120.0 . . ?
C94 C93 H93 120.0 . . ?
C92 C93 H93 120.0 . . ?
C93 C94 C95 120.0 . . ?
C93 C94 H94 120.0 . . ?
C95 C94 H94 120.0 . . ?
C94 C95 C96 120.0 . . ?
C94 C95 H95 120.0 . . ?
C96 C95 H95 120.0 . . ?
C95 C96 C91 120.0 . . ?
C95 C96 H96 120.0 . . ?
C91 C96 H96 120.0 . . ?
C92A C91A C96A 120.0 . . ?
C92A C91A C97A 120.6(9) . . ?
C96A C91A C97A 119.2(9) . . ?
C91A C92A C93A 120.0 . . ?
C91A C92A H92A 120.0 . . ?
C93A C92A H92A 120.0 . . ?
C94A C93A C92A 120.0 . . ?
C94A C93A H93A 120.0 . . ?
C92A C93A H93A 120.0 . . ?
C93A C94A C95A 120.0 . . ?
C93A C94A H94A 120.0 . . ?
C95A C94A H94A 120.0 . . ?
C96A C95A C94A 120.0 . . ?
C96A C95A H95A 120.0 . . ?
C94A C95A H95A 120.0 . . ?
C95A C96A C91A 120.0 . . ?
C95A C96A H96A 120.0 . . ?
C91A C96A H96A 120.0 . . ?
C91A C97A H97D 109.5 . . ?
C91A C97A H97E 109.5 . . ?
H97D C97A H97E 109.5 . . ?
C91A C97A H97F 109.5 . . ?
H97D C97A H97F 109.5 . . ?
H97E C97A H97F 109.5 . . ?

loop_
_geom_bond_atom_site_label_1
_geom_bond_atom_site_label_2
_geom_bond_distance
_geom_bond_site_symmetry_2
_geom_bond_publ_flag
Sn1 C1 2.244(3) . ?
Sn1 C61 2.294(3) . ?
Sn1 Sn2 3.0412(3) . ?
Sn2 C31 2.234(3) . ?
Sn2 C71 2.284(3) . ?
C1 C2 1.411(4) . ?
C1 C6 1.411(4) . ?
C2 C3 1.407(4) . ?
C2 C7 1.504(4) . ?
C3 C4 1.376(5) . ?
C3 H3 0.9500 . ?
C4 C5 1.383(4) . ?
C4 H4 0.9500 . ?
C5 C6 1.391(4) . ?
C5 H5 0.9500 . ?
C6 C19 1.520(4) . ?
C7 C8 1.407(5) . ?
C7 C12 1.410(4) . ?
C8 C9 1.399(5) . ?
C8 C13 1.519(5) . ?
C9 C10 1.369(6) . ?
C9 H9 0.9500 . ?
C10 C11 1.361(6) . ?
C10 H10 0.9500 . ?
C11 C12 1.391(5) . ?
C11 H11 0.9500 . ?
C12 C16 1.535(5) . ?
C13 C15 1.538(5) . ?
C13 C14 1.538(5) . ?
C13 H13 1.0000 . ?
C14 H14A 0.9800 . ?
C14 H14B 0.9800 . ?
C14 H14C 0.9800 . ?
C15 H15A 0.9800 . ?
C15 H15B 0.9800 . ?
C15 H15C 0.9800 . ?
C16 C17 1.507(5) . ?
C16 C18 1.528(5) . ?
C16 H16 1.0000 . ?
C17 H17A 0.9800 . ?
C17 H17B 0.9800 . ?
C17 H17C 0.9800 . ?
C18 H18A 0.9800 . ?
C18 H18B 0.9800 . ?
C18 H18C 0.9800 . ?
C19 C24 1.406(4) . ?
C19 C20 1.422(4) . ?
C20 C21 1.391(4) . ?
C20 C25 1.512(4) . ?
C21 C22 1.382(5) . ?
C21 H21 0.9500 . ?
C22 C23 1.379(5) . ?
C22 H22 0.9500 . ?
C23 C24 1.397(4) . ?
C23 H23 0.9500 . ?
C24 C28 1.519(4) . ?
C25 C26 1.526(5) . ?
C25 C27 1.536(5) . ?
C25 H25 1.0000 . ?
C26 H26A 0.9800 . ?
C26 H26B 0.9800 . ?
C26 H26C 0.9800 . ?
C27 H27A 0.9800 . ?
C27 H27B 0.9800 . ?
C27 H27C 0.9800 . ?
C28 C29 1.532(4) . ?
C28 C30 1.541(5) . ?
C28 H28 1.0000 . ?
C29 H29A 0.9800 . ?
C29 H29B 0.9800 . ?
C29 H29C 0.9800 . ?
C30 H30A 0.9800 . ?
C30 H30B 0.9800 . ?
C30 H30C 0.9800 . ?
C31 C36 1.410(4) . ?
C31 C32 1.410(4) . ?
C32 C33 1.404(4) . ?
C32 C37 1.505(4) . ?
C33 C34 1.379(4) . ?
C33 H33 0.9500 . ?
C34 C35 1.384(4) . ?
C34 H34 0.9500 . ?
C35 C36 1.402(4) . ?
C35 H35 0.9500 . ?
C36 C49 1.508(4) . ?
C37 C38 1.407(4) . ?
C37 C42 1.409(4) . ?
C38 C39 1.394(4) . ?
C38 C43 1.528(4) . ?
C39 C40 1.379(5) . ?
C39 H39 0.9500 . ?
C40 C41 1.376(5) . ?
C40 H40 0.9500 . ?
C41 C42 1.386(5) . ?
C41 H41 0.9500 . ?
C42 C46 1.528(5) . ?
C43 C45 1.531(4) . ?
C43 C44 1.536(4) . ?
C43 H43 1.0000 . ?
C44 H44A 0.9800 . ?
C44 H44B 0.9800 . ?
C44 H44C 0.9800 . ?
C45 H45A 0.9800 . ?
C45 H45B 0.9800 . ?
C45 H45C 0.9800 . ?
C46 C47 1.506(5) . ?
C46 C48 1.545(5) . ?
C46 H46 1.0000 . ?
C47 H47A 0.9800 . ?
C47 H47B 0.9800 . ?
C47 H47C 0.9800 . ?
C48 H48A 0.9800 . ?
C48 H48B 0.9800 . ?
C48 H48C 0.9800 . ?
C49 C54 1.412(4) . ?
C49 C50 1.413(4) . ?
C50 C51 1.377(5) . ?
C50 C55 1.527(4) . ?
C51 C52 1.377(5) . ?
C51 H51 0.9500 . ?
C52 C53 1.382(5) . ?
C52 H52 0.9500 . ?
C53 C54 1.396(5) . ?
C53 H53 0.9500 . ?
C54 C58 1.523(4) . ?
C55 C56 1.517(5) . ?
C55 C57 1.523(6) . ?
C55 H55 1.0000 . ?
C56 H56A 0.9800 . ?
C56 H56B 0.9800 . ?
C56 H56C 0.9800 . ?
C57 H57A 0.9800 . ?
C57 H57B 0.9800 . ?
C57 H57C 0.9800 . ?
C58 C60 1.526(5) . ?
C58 C59 1.526(4) . ?
C58 H58 1.0000 . ?
C59 H59A 0.9800 . ?
C59 H59B 0.9800 . ?
C59 H59C 0.9800 . ?
C60 H60A 0.9800 . ?
C60 H60B 0.9800 . ?
C60 H60C 0.9800 . ?
C61 N61 1.158(4) . ?
N61 C62 1.404(4) . ?
C62 C63 1.386(5) . ?
C62 C67 1.399(5) . ?
C63 C64 1.399(5) . ?
C63 C68 1.506(5) . ?
C64 C65 1.383(5) . ?
C64 H64 0.9500 . ?
C65 C66 1.388(5) . ?
C65 C69 1.511(4) . ?
C66 C67 1.394(5) . ?
C66 H66 0.9500 . ?
C67 C70 1.508(5) . ?
C68 H68A 0.9800 . ?
C68 H68B 0.9800 . ?
C68 H68C 0.9800 . ?
C69 H69A 0.9800 . ?
C69 H69B 0.9800 . ?
C69 H69C 0.9800 . ?
C70 H70A 0.9800 . ?
C70 H70B 0.9800 . ?
C70 H70C 0.9800 . ?
C71 N71 1.160(4) . ?
N71 C72 1.406(4) . ?
C72 C73 1.391(5) . ?
C72 C77 1.400(5) . ?
C73 C74 1.392(5) . ?
C73 C78 1.511(5) . ?
C74 C75 1.393(5) . ?
C74 H74 0.9500 . ?
C75 C76 1.382(5) . ?
C75 C79 1.521(5) . ?
C76 C77 1.380(5) . ?
C76 H76 0.9500 . ?
C77 C80 1.504(5) . ?
C78 H78A 0.9800 . ?
C78 H78B 0.9800 . ?
C78 H78C 0.9800 . ?
C79 H79A 0.9800 . ?
C79 H79B 0.9800 . ?
C79 H79C 0.9800 . ?
C80 H80A 0.9800 . ?
C80 H80B 0.9800 . ?
C80 H80C 0.9800 . ?
C81 C82 1.3900 . ?
C81 C86 1.3900 . ?
C81 C87 1.469(8) . ?
C82 C83 1.3900 . ?
C82 H82 0.9500 . ?
C83 C84 1.3900 . ?
C83 H83 0.9500 . ?
C84 C85 1.3900 . ?
C84 H84 0.9500 . ?
C85 C86 1.3900 . ?
C85 H85 0.9500 . ?
C86 H86 0.9500 . ?
C87 H87A 0.9800 . ?
C87 H87B 0.9800 . ?
C87 H87C 0.9800 . ?
C81A C82A 1.3900 . ?
C81A C86A 1.3900 . ?
C81A C87A 1.454(12) . ?
C82A C83A 1.3900 . ?
C82A H82A 0.9500 . ?
C83A C84A 1.3900 . ?
C83A H83A 0.9500 . ?
C84A C85A 1.3900 . ?
C84A H84A 0.9500 . ?
C85A C86A 1.3900 . ?
C85A H85A 0.9500 . ?
C86A H86A 0.9500 . ?
C87A H87D 0.9800 . ?
C87A H87E 0.9800 . ?
C87A H87F 0.9800 . ?
C91 C92 1.3900 . ?
C91 C96 1.3900 . ?
C91 C97 1.503(8) . ?
C92 C93 1.3900 . ?
C92 H92 0.9500 . ?
C93 C94 1.3900 . ?
C93 H93 0.9500 . ?
C94 C95 1.3900 . ?
C94 H94 0.9500 . ?
C95 C96 1.3900 . ?
C95 H95 0.9500 . ?
C96 H96 0.9500 . ?
C97 H97A 0.9800 . ?
C97 H97B 0.9800 . ?
C97 H97C 0.9800 . ?
C91A C92A 1.3900 . ?
C91A C96A 1.3900 . ?
C91A C97A 1.474(13) . ?
C92A C93A 1.3900 . ?
C92A H92A 0.9500 . ?
C93A C94A 1.3900 . ?
C93A H93A 0.9500 . ?
C94A C95A 1.3900 . ?
C94A H94A 0.9500 . ?
C95A C96A 1.3900 . ?
C95A H95A 0.9500 . ?
C96A H96A 0.9500 . ?
C97A H97D 0.9800 . ?
C97A H97E 0.9800 . ?
C97A H97F 0.9800 . ?

loop_
_geom_torsion_atom_site_label_1
_geom_torsion_atom_site_label_2
_geom_torsion_atom_site_label_3
_geom_torsion_atom_site_label_4
_geom_torsion
_geom_torsion_site_symmetry_1
_geom_torsion_site_symmetry_2
_geom_torsion_site_symmetry_3
_geom_torsion_site_symmetry_4
_geom_torsion_publ_flag
C1 Sn1 Sn2 C31 97.57(10) . . . . ?
C61 Sn1 Sn2 C31 -166.58(11) . . . . ?
C1 Sn1 Sn2 C71 -167.08(11) . . . . ?
C61 Sn1 Sn2 C71 -71.23(12) . . . . ?
C61 Sn1 C1 C2 -15.2(3) . . . . ?
Sn2 Sn1 C1 C2 65.4(2) . . . . ?
C61 Sn1 C1 C6 159.85(19) . . . . ?
Sn2 Sn1 C1 C6 -119.57(17) . . . . ?
C6 C1 C2 C3 6.3(4) . . . . ?
Sn1 C1 C2 C3 -178.8(2) . . . . ?
C6 C1 C2 C7 -163.8(3) . . . . ?
Sn1 C1 C2 C7 11.0(4) . . . . ?
C1 C2 C3 C4 -2.9(4) . . . . ?
C7 C2 C3 C4 168.2(3) . . . . ?
C2 C3 C4 C5 -1.3(5) . . . . ?
C3 C4 C5 C6 1.8(5) . . . . ?
C4 C5 C6 C1 1.9(4) . . . . ?
C4 C5 C6 C19 -171.6(3) . . . . ?
C2 C1 C6 C5 -5.8(4) . . . . ?
Sn1 C1 C6 C5 178.5(2) . . . . ?
C2 C1 C6 C19 167.0(2) . . . . ?
Sn1 C1 C6 C19 -8.7(3) . . . . ?
C3 C2 C7 C8 83.9(4) . . . . ?
C1 C2 C7 C8 -105.5(4) . . . . ?
C3 C2 C7 C12 -88.5(4) . . . . ?
C1 C2 C7 C12 82.1(4) . . . . ?
C12 C7 C8 C9 0.7(5) . . . . ?
C2 C7 C8 C9 -171.6(3) . . . . ?
C12 C7 C8 C13 -179.7(3) . . . . ?
C2 C7 C8 C13 8.1(5) . . . . ?
C7 C8 C9 C10 -0.3(6) . . . . ?
C13 C8 C9 C10 180.0(4) . . . . ?
C8 C9 C10 C11 -1.0(7) . . . . ?
C9 C10 C11 C12 2.1(7) . . . . ?
C10 C11 C12 C7 -1.7(6) . . . . ?
C10 C11 C12 C16 175.5(4) . . . . ?
C8 C7 C12 C11 0.3(5) . . . . ?
C2 C7 C12 C11 172.9(3) . . . . ?
C8 C7 C12 C16 -176.8(3) . . . . ?
C2 C7 C12 C16 -4.2(5) . . . . ?
C9 C8 C13 C15 87.6(4) . . . . ?
C7 C8 C13 C15 -92.1(4) . . . . ?
C9 C8 C13 C14 -36.7(5) . . . . ?
C7 C8 C13 C14 143.7(3) . . . . ?
C11 C12 C16 C17 60.1(4) . . . . ?
C7 C12 C16 C17 -122.8(4) . . . . ?
C11 C12 C16 C18 -65.4(4) . . . . ?
C7 C12 C16 C18 111.7(4) . . . . ?
C5 C6 C19 C24 -75.1(3) . . . . ?
C1 C6 C19 C24 111.6(3) . . . . ?
C5 C6 C19 C20 94.2(3) . . . . ?
C1 C6 C19 C20 -79.1(3) . . . . ?
C24 C19 C20 C21 2.2(4) . . . . ?
C6 C19 C20 C21 -167.2(3) . . . . ?
C24 C19 C20 C25 -179.9(3) . . . . ?
C6 C19 C20 C25 10.7(4) . . . . ?
C19 C20 C21 C22 -1.1(4) . . . . ?
C25 C20 C21 C22 -179.0(3) . . . . ?
C20 C21 C22 C23 -1.1(5) . . . . ?
C21 C22 C23 C24 2.1(5) . . . . ?
C22 C23 C24 C19 -0.9(5) . . . . ?
C22 C23 C24 C28 177.4(3) . . . . ?
C20 C19 C24 C23 -1.3(4) . . . . ?
C6 C19 C24 C23 167.9(3) . . . . ?
C20 C19 C24 C28 -179.5(3) . . . . ?
C6 C19 C24 C28 -10.3(4) . . . . ?
C21 C20 C25 C26 -40.4(4) . . . . ?
C19 C20 C25 C26 141.7(3) . . . . ?
C21 C20 C25 C27 84.6(4) . . . . ?
C19 C20 C25 C27 -93.2(4) . . . . ?
C23 C24 C28 C29 52.4(4) . . . . ?
C19 C24 C28 C29 -129.3(3) . . . . ?
C23 C24 C28 C30 -71.6(4) . . . . ?
C19 C24 C28 C30 106.6(3) . . . . ?
C71 Sn2 C31 C36 163.05(19) . . . . ?
Sn1 Sn2 C31 C36 -118.94(18) . . . . ?
C71 Sn2 C31 C32 -11.0(3) . . . . ?
Sn1 Sn2 C31 C32 67.0(2) . . . . ?
C36 C31 C32 C33 4.4(4) . . . . ?
Sn2 C31 C32 C33 178.2(2) . . . . ?
C36 C31 C32 C37 -165.8(3) . . . . ?
Sn2 C31 C32 C37 8.0(4) . . . . ?
C31 C32 C33 C34 -1.0(4) . . . . ?
C37 C32 C33 C34 170.1(3) . . . . ?
C32 C33 C34 C35 -2.2(5) . . . . ?
C33 C34 C35 C36 1.8(5) . . . . ?
C34 C35 C36 C31 1.8(4) . . . . ?
C34 C35 C36 C49 -170.9(3) . . . . ?
C32 C31 C36 C35 -4.8(4) . . . . ?
Sn2 C31 C36 C35 -179.6(2) . . . . ?
C32 C31 C36 C49 167.2(3) . . . . ?
Sn2 C31 C36 C49 -7.6(3) . . . . ?
C33 C32 C37 C38 92.7(3) . . . . ?
C31 C32 C37 C38 -96.6(4) . . . . ?
C33 C32 C37 C42 -84.2(4) . . . . ?
C31 C32 C37 C42 86.4(4) . . . . ?
C42 C37 C38 C39 0.1(5) . . . . ?
C32 C37 C38 C39 -176.8(3) . . . . ?
C42 C37 C38 C43 178.0(3) . . . . ?
C32 C37 C38 C43 1.1(4) . . . . ?
C37 C38 C39 C40 -1.6(5) . . . . ?
C43 C38 C39 C40 -179.5(3) . . . . ?
C38 C39 C40 C41 1.5(6) . . . . ?
C39 C40 C41 C42 0.3(6) . . . . ?
C40 C41 C42 C37 -1.8(6) . . . . ?
C40 C41 C42 C46 176.4(4) . . . . ?
C38 C37 C42 C41 1.6(5) . . . . ?
C32 C37 C42 C41 178.6(3) . . . . ?
C38 C37 C42 C46 -176.5(3) . . . . ?
C32 C37 C42 C46 0.5(5) . . . . ?
C39 C38 C43 C45 96.7(3) . . . . ?
C37 C38 C43 C45 -81.1(4) . . . . ?
C39 C38 C43 C44 -26.5(4) . . . . ?
C37 C38 C43 C44 155.6(3) . . . . ?
C41 C42 C46 C47 62.4(4) . . . . ?
C37 C42 C46 C47 -119.5(4) . . . . ?
C41 C42 C46 C48 -61.6(4) . . . . ?
C37 C42 C46 C48 116.4(4) . . . . ?
C35 C36 C49 C54 -79.7(3) . . . . ?
C31 C36 C49 C54 107.9(3) . . . . ?
C35 C36 C49 C50 92.3(3) . . . . ?
C31 C36 C49 C50 -80.1(4) . . . . ?
C54 C49 C50 C51 1.6(4) . . . . ?
C36 C49 C50 C51 -170.5(3) . . . . ?
C54 C49 C50 C55 176.9(3) . . . . ?
C36 C49 C50 C55 4.8(4) . . . . ?
C49 C50 C51 C52 -0.3(5) . . . . ?
C55 C50 C51 C52 -175.9(3) . . . . ?
C50 C51 C52 C53 -0.7(5) . . . . ?
C51 C52 C53 C54 0.5(5) . . . . ?
C52 C53 C54 C49 0.8(5) . . . . ?
C52 C53 C54 C58 178.9(3) . . . . ?
C50 C49 C54 C53 -1.8(4) . . . . ?
C36 C49 C54 C53 170.2(3) . . . . ?
C50 C49 C54 C58 -179.8(3) . . . . ?
C36 C49 C54 C58 -7.9(4) . . . . ?
C51 C50 C55 C56 -48.5(4) . . . . ?
C49 C50 C55 C56 136.1(3) . . . . ?
C51 C50 C55 C57 76.0(4) . . . . ?
C49 C50 C55 C57 -99.5(4) . . . . ?
C53 C54 C58 C60 -73.6(4) . . . . ?
C49 C54 C58 C60 104.4(3) . . . . ?
C53 C54 C58 C59 50.2(4) . . . . ?
C49 C54 C58 C59 -131.8(3) . . . . ?
C1 Sn1 C61 N61 -166.9(7) . . . . ?
Sn2 Sn1 C61 N61 86.5(7) . . . . ?
Sn1 C61 N61 C62 -60(11) . . . . ?
C61 N61 C62 C63 123(11) . . . . ?
C61 N61 C62 C67 -56(11) . . . . ?
C67 C62 C63 C64 0.7(5) . . . . ?
N61 C62 C63 C64 -178.8(3) . . . . ?
C67 C62 C63 C68 -177.2(3) . . . . ?
N61 C62 C63 C68 3.2(5) . . . . ?
C62 C63 C64 C65 -1.1(4) . . . . ?
C68 C63 C64 C65 176.9(3) . . . . ?
C63 C64 C65 C66 1.0(5) . . . . ?
C63 C64 C65 C69 -178.2(3) . . . . ?
C64 C65 C66 C67 -0.5(5) . . . . ?
C69 C65 C66 C67 178.7(3) . . . . ?
C65 C66 C67 C62 0.1(5) . . . . ?
C65 C66 C67 C70 -179.5(3) . . . . ?
C63 C62 C67 C66 -0.2(5) . . . . ?
N61 C62 C67 C66 179.4(3) . . . . ?
C63 C62 C67 C70 179.4(3) . . . . ?
N61 C62 C67 C70 -1.0(5) . . . . ?
C31 Sn2 C71 N71 -173.2(6) . . . . ?
Sn1 Sn2 C71 N71 81.7(6) . . . . ?
Sn2 C71 N71 C72 21(3) . . . . ?
C71 N71 C72 C73 -130(2) . . . . ?
C71 N71 C72 C77 47(2) . . . . ?
C77 C72 C73 C74 -1.0(5) . . . . ?
N71 C72 C73 C74 175.5(3) . . . . ?
C77 C72 C73 C78 179.6(3) . . . . ?
N71 C72 C73 C78 -3.9(5) . . . . ?
C72 C73 C74 C75 -0.8(5) . . . . ?
C78 C73 C74 C75 178.5(3) . . . . ?
C73 C74 C75 C76 2.2(5) . . . . ?
C73 C74 C75 C79 -178.6(3) . . . . ?
C74 C75 C76 C77 -1.8(5) . . . . ?
C79 C75 C76 C77 179.0(3) . . . . ?
C75 C76 C77 C72 0.1(5) . . . . ?
C75 C76 C77 C80 179.5(3) . . . . ?
C73 C72 C77 C76 1.4(5) . . . . ?
N71 C72 C77 C76 -175.1(3) . . . . ?
C73 C72 C77 C80 -178.0(3) . . . . ?
N71 C72 C77 C80 5.4(5) . . . . ?
C86 C81 C82 C83 0.0 . . . . ?
C87 C81 C82 C83 -173.6(6) . . . . ?
C81 C82 C83 C84 0.0 . . . . ?
C82 C83 C84 C85 0.0 . . . . ?
C83 C84 C85 C86 0.0 . . . . ?
C84 C85 C86 C81 0.0 . . . . ?
C82 C81 C86 C85 0.0 . . . . ?
C87 C81 C86 C85 173.7(6) . . . . ?
C86A C81A C82A C83A 0.0 . . . . ?
C87A C81A C82A C83A 178.1(12) . . . . ?
C81A C82A C83A C84A 0.0 . . . . ?
C82A C83A C84A C85A 0.0 . . . . ?
C83A C84A C85A C86A 0.0 . . . . ?
C84A C85A C86A C81A 0.0 . . . . ?
C82A C81A C86A C85A 0.0 . . . . ?
C87A C81A C86A C85A -178.1(12) . . . . ?
C96 C91 C92 C93 0.0 . . . . ?
C97 C91 C92 C93 -179.7(6) . . . . ?
C91 C92 C93 C94 0.0 . . . . ?
C92 C93 C94 C95 0.0 . . . . ?
C93 C94 C95 C96 0.0 . . . . ?
C94 C95 C96 C91 0.0 . . . . ?
C92 C91 C96 C95 0.0 . . . . ?
C97 C91 C96 C95 179.7(6) . . . . ?
C96A C91A C92A C93A 0.0 . . . . ?
C97A C91A C92A C93A 174.8(13) . . . . ?
C91A C92A C93A C94A 0.0 . . . . ?
C92A C93A C94A C95A 0.0 . . . . ?
C93A C94A C95A C96A 0.0 . . . . ?
C94A C95A C96A C91A 0.0 . . . . ?
C92A C91A C96A C95A 0.0 . . . . ?
C97A C91A C96A C95A -174.8(13) . . . . ?
